data_7004819
loop_
_publ_author_name
'Fernandes, Ana C.'
'Fernandes, Jos\'e A.'
'Almeida Paz, Filipe A.'
'Rom\~ao, Carlos C.'

_publ_section_title
;
 Activation of B--H bonds by an oxo-rhenium complex
;
_journal_issue 47
_journal_name_full 'Dalton Transactions'
_journal_page_first 6686
_journal_page_last 6688
_journal_paper_doi 10.1039/b816802b
_journal_year 2008
_chemical_formula_moiety 'C42 H35 B I O4 P2 Re, 2(C7 H8)'
_chemical_formula_sum 'C56 H51 B I O4 P2 Re'
_chemical_formula_weight 1173.82
_chemical_name_systematic
;
?
;
_space_group_IT_number 61
_symmetry_cell_setting orthorhombic
_symmetry_space_group_name_Hall '-P 2ac 2ab'
_symmetry_space_group_name_H-M 'P b c a'
_atom_sites_solution_hydrogens geom
_atom_sites_solution_primary direct
_atom_sites_solution_secondary difmap
_audit_creation_date '23 September 2008'
_audit_creation_method 'SHELXL-97, manual editing plus enCIFer'
_cell_angle_alpha 90.00
_cell_angle_beta 90.00
_cell_angle_gamma 90.00
_cell_formula_units_Z 8
_cell_length_a 19.2359(8)
_cell_length_b 18.2151(7)
_cell_length_c 26.5497(10)
_cell_measurement_reflns_used 9413
_cell_measurement_temperature 180(2)
_cell_measurement_theta_max 29.38
_cell_measurement_theta_min 2.39
_cell_volume 9302.6(6)
_computing_cell_refinement 'HKL Scalepack (Otwinowski & Minor 1997)'
_computing_data_collection 'Collect (Nonius 1998)'
_computing_data_reduction
;
HKL Denzo and Scalepack (Otwinowski & Minor 1997)
;
_computing_molecular_graphics 'DIAMOND (Brandenburg, 2006)'
_computing_publication_material 'SHELXTL (Bruker 2001)'
_computing_structure_refinement 'SHELXTL (Bruker 2001)'
_computing_structure_solution 'SIR-92 (Altomare at al. 1994)'
_diffrn_ambient_temperature 180(2)
_diffrn_measured_fraction_theta_full 0.998
_diffrn_measured_fraction_theta_max 0.998
_diffrn_measurement_device_type 'Bruker X8 Kappa CCD APEX II'
_diffrn_measurement_method 'omega/phi scans'
_diffrn_radiation_monochromator graphite
_diffrn_radiation_source 'fine-focus sealed tube'
_diffrn_radiation_type MoK\a
_diffrn_radiation_wavelength 0.71073
_diffrn_reflns_av_R_equivalents 0.0532
_diffrn_reflns_av_sigmaI/netI 0.0192
_diffrn_reflns_limit_h_max 26
_diffrn_reflns_limit_h_min -26
_diffrn_reflns_limit_k_max 24
_diffrn_reflns_limit_k_min -24
_diffrn_reflns_limit_l_max 36
_diffrn_reflns_limit_l_min -36
_diffrn_reflns_number 298065
_diffrn_reflns_theta_full 29.13
_diffrn_reflns_theta_max 29.13
_diffrn_reflns_theta_min 3.53
_exptl_absorpt_coefficient_mu 3.394
_exptl_absorpt_correction_T_max 0.7278
_exptl_absorpt_correction_T_min 0.3830
_exptl_absorpt_correction_type multi-scan
_exptl_absorpt_process_details
;
SADABS (Sheldrick, 1997)
;
_exptl_crystal_colour Brown
_exptl_crystal_density_diffrn 1.676
_exptl_crystal_density_method 'not measured'
_exptl_crystal_description Block
_exptl_crystal_F_000 4656
_exptl_crystal_size_max 0.35
_exptl_crystal_size_mid 0.30
_exptl_crystal_size_min 0.10
_refine_diff_density_max 5.445
_refine_diff_density_min -5.076
_refine_diff_density_rms 0.152
_refine_ls_extinction_method none
_refine_ls_goodness_of_fit_ref 1.091
_refine_ls_hydrogen_treatment mixed
_refine_ls_matrix_type full
_refine_ls_number_parameters 476
_refine_ls_number_reflns 12505
_refine_ls_number_restraints 4
_refine_ls_restrained_S_all 1.091
_refine_ls_R_factor_all 0.0720
_refine_ls_R_factor_gt 0.0613
_refine_ls_shift/su_max 0.001
_refine_ls_shift/su_mean 0.000
_refine_ls_structure_factor_coef Fsqd
_refine_ls_weighting_details 'calc w=1/[\s^2^(Fo^2^)+(0.0351P)^2^+98.1056P] where P=(Fo^2^+2Fc^2^)/3'
_refine_ls_weighting_scheme calc
_refine_ls_wR_factor_gt 0.1347
_refine_ls_wR_factor_ref 0.1398
_reflns_number_gt 10697
_reflns_number_total 12505
_reflns_threshold_expression I>2\s(I)
_cod_data_source_file b816802b.txt
_cod_data_source_block 1
_cod_depositor_comments
;
The following automatic conversions were performed:
'_symmetry_cell_setting' value 'Orthorhombic' changed to 'orthorhombic'
according to '/home/saulius/struct/CIF-dictionaries/cif_core.dic'
dictionary named 'cif_core.dic' version 2.4.1 from
2010-06-29.

'_exptl_absorpt_correction_type' value 'Multi-scan' changed
to 'multi-scan' according to
'/home/saulius/struct/CIF-dictionaries/cif_core.dic' dictionary named
'cif_core.dic' version 2.4.1 from 2010-06-29.

Automatic conversion script
Id: cif_fix_enum 1527 2010-12-29 10:47:43Z saulius 
;
_cod_database_code 7004819

loop_
_symmetry_equiv_pos_as_xyz
'x, y, z'
'-x+1/2, -y, z+1/2'
'-x, y+1/2, -z+1/2'
'x+1/2, -y+1/2, -z'
'-x, -y, -z'
'x-1/2, y, -z-1/2'
'x, -y-1/2, z-1/2'
'-x-1/2, y-1/2, z'

loop_
_atom_site_label
_atom_site_type_symbol
_atom_site_fract_x
_atom_site_fract_y
_atom_site_fract_z
_atom_site_U_iso_or_equiv
_atom_site_adp_type
_atom_site_occupancy
_atom_site_symmetry_multiplicity
_atom_site_calc_flag
_atom_site_refinement_flags
_atom_site_disorder_assembly
_atom_site_disorder_group
Re1 Re 0.658421(12) 0.262673(15) 0.105578(8) 0.03261(8) Uani 1 1 d D . .
H1 H 0.5736(12) 0.236(4) 0.102(3) 0.04(2) Uiso 1 1 d D . .
O1 O 0.6645(3) 0.3485(3) 0.07778(17) 0.0501(13) Uani 1 1 d . . .
O2 O 0.6411(3) 0.1673(3) 0.13494(17) 0.0419(11) Uani 1 1 d . . .
I1 I 0.80041(2) 0.24606(3) 0.126890(17) 0.04328(12) Uani 1 1 d . . .
P1 P 0.63107(8) 0.30631(9) 0.19167(5) 0.0259(3) Uani 1 1 d . . .
P2 P 0.66967(8) 0.20067(9) 0.02260(5) 0.0264(3) Uani 1 1 d . . .
B1 B 0.5948(5) 0.1128(5) 0.1391(3) 0.0416(17) Uani 1 1 d . . .
O3 O 0.5261(4) 0.1144(4) 0.1199(2) 0.0693(18) Uani 1 1 d . . .
O4 O 0.6089(4) 0.0474(4) 0.1622(3) 0.0689(17) Uani 1 1 d . . .
C1 C 0.4997(6) 0.0428(5) 0.1320(4) 0.067(3) Uani 1 1 d . . .
C2 C 0.5513(5) 0.0041(5) 0.1564(3) 0.060(2) Uani 1 1 d . . .
C3 C 0.5460(8) -0.0691(6) 0.1685(5) 0.094(4) Uani 1 1 d . . .
H3 H 0.5815 -0.0963 0.1850 0.113 Uiso 1 1 calc R . .
C4 C 0.4801(10) -0.0995(7) 0.1533(5) 0.111(6) Uani 1 1 d . . .
H4 H 0.4705 -0.1496 0.1604 0.133 Uiso 1 1 calc R . .
C5 C 0.4315(10) -0.0585(9) 0.1290(5) 0.126(7) Uani 1 1 d . . .
H5 H 0.3891 -0.0814 0.1195 0.151 Uiso 1 1 calc R . .
C6 C 0.4406(8) 0.0126(9) 0.1179(5) 0.116(6) Uani 1 1 d . . .
H6 H 0.4060 0.0400 0.1007 0.139 Uiso 1 1 calc R . .
C7 C 0.5418(3) 0.2854(4) 0.2099(2) 0.0299(12) Uani 1 1 d . . .
C8 C 0.4875(3) 0.3144(4) 0.1816(2) 0.0398(15) Uani 1 1 d . . .
H8 H 0.4972 0.3422 0.1522 0.048 Uiso 1 1 calc R . .
C9 C 0.4192(4) 0.3029(5) 0.1962(3) 0.0478(18) Uani 1 1 d . . .
H9 H 0.3824 0.3241 0.1773 0.057 Uiso 1 1 calc R . .
C10 C 0.4043(4) 0.2605(5) 0.2381(3) 0.051(2) Uani 1 1 d . . .
H10 H 0.3575 0.2526 0.2480 0.061 Uiso 1 1 calc R . .
C11 C 0.4577(4) 0.2298(5) 0.2651(3) 0.055(2) Uani 1 1 d . . .
H11 H 0.4474 0.1998 0.2934 0.067 Uiso 1 1 calc R . .
C12 C 0.5265(4) 0.2420(4) 0.2517(3) 0.0418(15) Uani 1 1 d . . .
H12 H 0.5630 0.2209 0.2710 0.050 Uiso 1 1 calc R . .
C13 C 0.6816(3) 0.2709(3) 0.2440(2) 0.0286(12) Uani 1 1 d . . .
C14 C 0.7011(4) 0.1972(4) 0.2458(3) 0.0390(14) Uani 1 1 d . . .
H14 H 0.6919 0.1661 0.2179 0.047 Uiso 1 1 calc R . .
C15 C 0.7338(4) 0.1696(5) 0.2880(3) 0.0474(17) Uani 1 1 d . . .
H15 H 0.7464 0.1192 0.2891 0.057 Uiso 1 1 calc R . .
C16 C 0.7481(4) 0.2140(5) 0.3284(2) 0.0466(18) Uani 1 1 d . . .
H16 H 0.7695 0.1940 0.3576 0.056 Uiso 1 1 calc R . .
C17 C 0.7318(4) 0.2867(5) 0.3267(2) 0.0462(18) Uani 1 1 d . . .
H17 H 0.7435 0.3178 0.3541 0.055 Uiso 1 1 calc R . .
C18 C 0.6980(3) 0.3156(4) 0.2849(2) 0.0372(14) Uani 1 1 d . . .
H18 H 0.6859 0.3662 0.2843 0.045 Uiso 1 1 calc R . .
C19 C 0.6389(3) 0.4051(3) 0.1974(2) 0.0309(12) Uani 1 1 d . . .
C20 C 0.5894(4) 0.4475(4) 0.2226(3) 0.0436(16) Uani 1 1 d . . .
H20 H 0.5490 0.4251 0.2362 0.052 Uiso 1 1 calc R . .
C21 C 0.5995(5) 0.5226(4) 0.2278(3) 0.055(2) Uani 1 1 d . . .
H21 H 0.5660 0.5514 0.2452 0.066 Uiso 1 1 calc R . .
C22 C 0.6574(5) 0.5555(4) 0.2079(3) 0.055(2) Uani 1 1 d . . .
H22 H 0.6630 0.6071 0.2107 0.066 Uiso 1 1 calc R . .
C23 C 0.7068(4) 0.5147(4) 0.1842(3) 0.053(2) Uani 1 1 d . . .
H23 H 0.7472 0.5379 0.1712 0.063 Uiso 1 1 calc R . .
C24 C 0.6987(4) 0.4394(4) 0.1790(3) 0.0416(15) Uani 1 1 d . . .
H24 H 0.7338 0.4111 0.1629 0.050 Uiso 1 1 calc R . .
C25 C 0.6029(3) 0.2288(4) -0.0222(2) 0.0320(13) Uani 1 1 d . . .
C26 C 0.5331(3) 0.2249(4) -0.0090(2) 0.0352(13) Uani 1 1 d . . .
H26 H 0.5203 0.2090 0.0238 0.042 Uiso 1 1 calc R . .
C27 C 0.4820(4) 0.2443(5) -0.0436(3) 0.0486(18) Uani 1 1 d . . .
H27 H 0.4343 0.2376 -0.0355 0.058 Uiso 1 1 calc R . .
C28 C 0.5007(4) 0.2737(5) -0.0901(3) 0.0508(19) Uani 1 1 d . . .
H28 H 0.4659 0.2899 -0.1129 0.061 Uiso 1 1 calc R . .
C29 C 0.5693(4) 0.2792(5) -0.1030(3) 0.0492(18) Uani 1 1 d . . .
H29 H 0.5819 0.2976 -0.1352 0.059 Uiso 1 1 calc R . .
C30 C 0.6207(4) 0.2578(4) -0.0692(2) 0.0414(15) Uani 1 1 d . . .
H30 H 0.6683 0.2630 -0.0781 0.050 Uiso 1 1 calc R . .
C31 C 0.6627(3) 0.1018(3) 0.0288(2) 0.0314(12) Uani 1 1 d . . .
C32 C 0.6065(4) 0.0621(4) 0.0105(3) 0.0462(17) Uani 1 1 d . . .
H32 H 0.5717 0.0863 -0.0086 0.055 Uiso 1 1 calc R . .
C33 C 0.6006(4) -0.0123(5) 0.0199(4) 0.057(2) Uani 1 1 d . . .
H33 H 0.5612 -0.0384 0.0080 0.068 Uiso 1 1 calc R . .
C34 C 0.6516(5) -0.0488(4) 0.0464(3) 0.054(2) Uani 1 1 d . . .
H34 H 0.6470 -0.0997 0.0533 0.065 Uiso 1 1 calc R . .
C35 C 0.7095(5) -0.0109(5) 0.0628(3) 0.056(2) Uani 1 1 d . . .
H35 H 0.7459 -0.0365 0.0794 0.067 Uiso 1 1 calc R . .
C36 C 0.7150(4) 0.0642(4) 0.0553(3) 0.0455(17) Uani 1 1 d . . .
H36 H 0.7540 0.0902 0.0680 0.055 Uiso 1 1 calc R . .
C37 C 0.7510(3) 0.2164(4) -0.0110(2) 0.0300(12) Uani 1 1 d . . .
C38 C 0.7858(3) 0.1606(4) -0.0363(2) 0.0369(14) Uani 1 1 d . . .
H38 H 0.7684 0.1118 -0.0350 0.044 Uiso 1 1 calc R . .
C39 C 0.8461(4) 0.1759(4) -0.0635(2) 0.0426(16) Uani 1 1 d . . .
H39 H 0.8700 0.1373 -0.0803 0.051 Uiso 1 1 calc R . .
C40 C 0.8710(3) 0.2461(4) -0.0663(2) 0.0416(16) Uani 1 1 d . . .
H40 H 0.9117 0.2563 -0.0853 0.050 Uiso 1 1 calc R . .
C41 C 0.8366(4) 0.3024(4) -0.0412(2) 0.0421(16) Uani 1 1 d . . .
H41 H 0.8538 0.3513 -0.0432 0.051 Uiso 1 1 calc R . .
C42 C 0.7772(3) 0.2874(4) -0.0132(2) 0.0360(13) Uani 1 1 d . . .
H42 H 0.7545 0.3258 0.0045 0.043 Uiso 1 1 calc R . .
C1T C 0.5666(6) 0.0187(9) 0.3182(5) 0.134(2) Uiso 1 1 d D . .
H1T1 H 0.5295 -0.0123 0.3319 0.201 Uiso 1 1 calc R . .
H1T2 H 0.5784 0.0020 0.2841 0.201 Uiso 1 1 calc R . .
H1T3 H 0.5507 0.0698 0.3168 0.201 Uiso 1 1 calc R . .
C2T C 0.6289(5) 0.0135(6) 0.3509(4) 0.134(2) Uiso 1 1 d GD . .
C3T C 0.6267(5) 0.0376(6) 0.4005(4) 0.134(2) Uiso 1 1 d GD . .
H3T H 0.5840 0.0535 0.4148 0.161 Uiso 1 1 calc R . .
C4T C 0.6871(6) 0.0385(6) 0.4293(3) 0.134(2) Uiso 1 1 d G . .
H4T H 0.6857 0.0550 0.4632 0.161 Uiso 1 1 calc R . .
C5T C 0.7496(5) 0.0153(6) 0.4084(4) 0.134(2) Uiso 1 1 d G . .
H5T H 0.7909 0.0159 0.4280 0.161 Uiso 1 1 calc R . .
C6T C 0.7517(5) -0.0088(6) 0.3587(4) 0.134(2) Uiso 1 1 d G . .
H6T H 0.7945 -0.0247 0.3445 0.161 Uiso 1 1 calc R . .
C7T C 0.6914(5) -0.0097(6) 0.3300(3) 0.134(2) Uiso 1 1 d GD . .
H7T H 0.6928 -0.0262 0.2960 0.161 Uiso 1 1 calc R . .

loop_
_atom_site_aniso_label
_atom_site_aniso_U_11
_atom_site_aniso_U_22
_atom_site_aniso_U_33
_atom_site_aniso_U_23
_atom_site_aniso_U_13
_atom_site_aniso_U_12
Re1 0.02429(11) 0.05294(16) 0.02060(11) -0.00688(9) -0.00216(8) 0.00496(10)
O1 0.070(4) 0.052(3) 0.028(2) -0.003(2) 0.001(2) 0.011(3)
O2 0.048(3) 0.047(3) 0.031(2) -0.004(2) 0.003(2) -0.022(2)
I1 0.02602(19) 0.0694(3) 0.0344(2) -0.0019(2) -0.00143(15) -0.00321(19)
P1 0.0244(7) 0.0340(8) 0.0193(6) -0.0019(5) 0.0009(5) -0.0039(6)
P2 0.0256(7) 0.0336(8) 0.0200(6) -0.0005(5) -0.0005(5) 0.0004(6)
B1 0.047(4) 0.043(4) 0.035(4) -0.002(3) -0.001(3) -0.006(4)
O3 0.073(4) 0.066(4) 0.068(4) 0.014(3) -0.011(3) -0.015(3)
O4 0.071(4) 0.059(4) 0.076(4) 0.016(3) -0.004(4) -0.003(3)
C1 0.076(6) 0.054(5) 0.072(6) -0.001(4) -0.021(5) -0.019(5)
C2 0.072(6) 0.049(5) 0.059(5) 0.004(4) 0.005(4) -0.016(4)
C3 0.130(11) 0.058(6) 0.095(8) 0.024(6) 0.044(8) -0.002(7)
C4 0.184(16) 0.066(7) 0.082(8) -0.010(6) 0.047(10) -0.064(9)
C5 0.175(17) 0.114(12) 0.089(10) 0.025(9) -0.013(10) -0.083(12)
C6 0.109(11) 0.130(12) 0.107(10) 0.039(9) -0.033(8) -0.067(9)
C7 0.027(3) 0.038(3) 0.025(3) -0.006(2) 0.000(2) -0.008(2)
C8 0.030(3) 0.062(4) 0.027(3) 0.001(3) 0.001(2) -0.004(3)
C9 0.033(3) 0.074(5) 0.036(3) 0.000(3) 0.001(3) -0.003(3)
C10 0.030(3) 0.088(6) 0.036(3) -0.007(4) 0.006(3) -0.019(4)
C11 0.045(4) 0.085(6) 0.036(4) 0.010(4) 0.004(3) -0.028(4)
C12 0.038(3) 0.057(4) 0.030(3) 0.006(3) 0.000(3) -0.014(3)
C13 0.026(3) 0.039(3) 0.021(2) 0.000(2) 0.000(2) -0.011(2)
C14 0.042(4) 0.043(4) 0.032(3) 0.005(3) -0.009(3) -0.003(3)
C15 0.049(4) 0.056(5) 0.038(3) 0.014(3) -0.003(3) -0.003(3)
C16 0.038(3) 0.078(5) 0.024(3) 0.012(3) -0.003(3) 0.002(4)
C17 0.041(4) 0.073(5) 0.024(3) -0.004(3) -0.005(3) -0.007(4)
C18 0.032(3) 0.053(4) 0.026(3) -0.006(3) -0.002(2) -0.006(3)
C19 0.037(3) 0.033(3) 0.023(3) -0.002(2) 0.002(2) -0.004(2)
C20 0.043(4) 0.041(4) 0.047(4) -0.006(3) 0.012(3) -0.004(3)
C21 0.060(5) 0.037(4) 0.068(5) -0.013(4) 0.015(4) -0.001(4)
C22 0.064(5) 0.040(4) 0.061(5) -0.008(3) 0.005(4) -0.010(4)
C23 0.056(5) 0.045(4) 0.058(5) -0.002(4) 0.014(4) -0.022(4)
C24 0.042(4) 0.044(4) 0.040(3) -0.002(3) 0.012(3) -0.011(3)
C25 0.029(3) 0.045(4) 0.023(3) -0.003(2) -0.001(2) 0.002(2)
C26 0.031(3) 0.046(4) 0.028(3) 0.000(3) -0.002(2) 0.004(3)
C27 0.027(3) 0.082(6) 0.037(3) 0.007(3) -0.005(3) -0.002(3)
C28 0.040(4) 0.074(6) 0.038(4) 0.003(4) -0.010(3) 0.002(4)
C29 0.053(4) 0.062(5) 0.033(3) 0.013(3) -0.007(3) -0.003(4)
C30 0.036(3) 0.061(5) 0.027(3) 0.003(3) 0.001(3) -0.002(3)
C31 0.036(3) 0.032(3) 0.026(3) -0.002(2) 0.003(2) 0.000(2)
C32 0.039(4) 0.041(4) 0.059(4) -0.004(3) 0.000(3) 0.000(3)
C33 0.047(4) 0.044(4) 0.080(6) -0.007(4) 0.003(4) -0.008(3)
C34 0.080(6) 0.036(4) 0.047(4) -0.004(3) 0.012(4) -0.004(4)
C35 0.078(6) 0.050(5) 0.039(4) 0.002(3) -0.010(4) 0.017(4)
C36 0.053(4) 0.047(4) 0.036(3) -0.001(3) -0.011(3) 0.003(3)
C37 0.028(3) 0.042(3) 0.021(2) 0.000(2) -0.001(2) 0.000(2)
C38 0.038(3) 0.043(4) 0.030(3) -0.003(3) 0.001(3) 0.004(3)
C39 0.037(3) 0.059(4) 0.032(3) -0.007(3) 0.006(3) 0.009(3)
C40 0.029(3) 0.068(5) 0.027(3) -0.005(3) 0.002(2) 0.002(3)
C41 0.036(3) 0.060(5) 0.031(3) -0.003(3) 0.000(3) -0.012(3)
C42 0.037(3) 0.046(4) 0.026(3) -0.007(3) 0.001(2) -0.001(3)

loop_
_atom_type_symbol
_atom_type_description
_atom_type_scat_dispersion_real
_atom_type_scat_dispersion_imag
_atom_type_scat_source
C C 0.0033 0.0016 'International Tables Vol C Tables 4.2.6.8 and 6.1.1.4'
H H 0.0000 0.0000 'International Tables Vol C Tables 4.2.6.8 and 6.1.1.4'
O O 0.0106 0.0060 'International Tables Vol C Tables 4.2.6.8 and 6.1.1.4'
P P 0.1023 0.0942 'International Tables Vol C Tables 4.2.6.8 and 6.1.1.4'
Re Re -1.0185 7.2310 'International Tables Vol C Tables 4.2.6.8 and 6.1.1.4'
I I -0.4742 1.8119 'International Tables Vol C Tables 4.2.6.8 and 6.1.1.4'
B B 0.0013 0.0007 'International Tables Vol C Tables 4.2.6.8 and 6.1.1.4'

loop_
_geom_angle_atom_site_label_1
_geom_angle_atom_site_label_2
_geom_angle_atom_site_label_3
_geom_angle
_geom_angle_site_symmetry_1
_geom_angle_site_symmetry_3
_geom_angle_publ_flag
O1 Re1 O2 173.8(2) . . ?
O1 Re1 P1 96.77(16) . . ?
O2 Re1 P1 83.08(14) . . ?
O1 Re1 P2 91.52(16) . . ?
O2 Re1 P2 87.95(14) . . ?
P1 Re1 P2 169.28(5) . . ?
O1 Re1 I1 96.76(19) . . ?
O2 Re1 I1 89.41(15) . . ?
P1 Re1 I1 93.17(4) . . ?
P2 Re1 I1 92.58(4) . . ?
O1 Re1 H1 107(2) . . ?
O2 Re1 H1 67(2) . . ?
P1 Re1 H1 86(3) . . ?
P2 Re1 H1 85(3) . . ?
I1 Re1 H1 156(2) . . ?
B1 O2 Re1 144.6(5) . . ?
C19 P1 C13 104.1(3) . . ?
C19 P1 C7 105.3(3) . . ?
C13 P1 C7 103.1(3) . . ?
C19 P1 Re1 112.27(19) . . ?
C13 P1 Re1 118.6(2) . . ?
C7 P1 Re1 112.18(18) . . ?
C31 P2 C37 105.3(3) . . ?
C31 P2 C25 106.6(3) . . ?
C37 P2 C25 103.9(3) . . ?
C31 P2 Re1 111.38(19) . . ?
C37 P2 Re1 115.9(2) . . ?
C25 P2 Re1 112.9(2) . . ?
O2 B1 O4 123.5(8) . . ?
O2 B1 O3 125.2(7) . . ?
O4 B1 O3 111.3(7) . . ?
B1 O3 C1 103.4(7) . . ?
B1 O4 C2 107.0(7) . . ?
C6 C1 C2 122.7(11) . . ?
C6 C1 O3 128.5(11) . . ?
C2 C1 O3 108.3(8) . . ?
O4 C2 C3 126.4(11) . . ?
O4 C2 C1 109.8(8) . . ?
C3 C2 C1 123.6(10) . . ?
C2 C3 C4 111.9(13) . . ?
C2 C3 H3 124.0 . . ?
C4 C3 H3 124.0 . . ?
C5 C4 C3 121.8(12) . . ?
C5 C4 H4 119.1 . . ?
C3 C4 H4 119.1 . . ?
C6 C5 C4 123.0(15) . . ?
C6 C5 H5 118.5 . . ?
C4 C5 H5 118.5 . . ?
C1 C6 C5 117.1(15) . . ?
C1 C6 H6 121.5 . . ?
C5 C6 H6 121.5 . . ?
C8 C7 C12 119.0(6) . . ?
C8 C7 P1 119.0(5) . . ?
C12 C7 P1 121.9(5) . . ?
C9 C8 C7 120.3(6) . . ?
C9 C8 H8 119.8 . . ?
C7 C8 H8 119.8 . . ?
C10 C9 C8 120.3(7) . . ?
C10 C9 H9 119.9 . . ?
C8 C9 H9 119.9 . . ?
C11 C10 C9 119.6(6) . . ?
C11 C10 H10 120.2 . . ?
C9 C10 H10 120.2 . . ?
C10 C11 C12 120.9(7) . . ?
C10 C11 H11 119.5 . . ?
C12 C11 H11 119.5 . . ?
C11 C12 C7 119.7(7) . . ?
C11 C12 H12 120.1 . . ?
C7 C12 H12 120.1 . . ?
C18 C13 C14 118.4(6) . . ?
C18 C13 P1 120.7(5) . . ?
C14 C13 P1 120.7(4) . . ?
C15 C14 C13 120.0(7) . . ?
C15 C14 H14 120.0 . . ?
C13 C14 H14 120.0 . . ?
C16 C15 C14 120.8(8) . . ?
C16 C15 H15 119.6 . . ?
C14 C15 H15 119.6 . . ?
C17 C16 C15 120.0(6) . . ?
C17 C16 H16 120.0 . . ?
C15 C16 H16 120.0 . . ?
C16 C17 C18 120.3(7) . . ?
C16 C17 H17 119.9 . . ?
C18 C17 H17 119.9 . . ?
C17 C18 C13 120.4(7) . . ?
C17 C18 H18 119.8 . . ?
C13 C18 H18 119.8 . . ?
C20 C19 C24 118.8(6) . . ?
C20 C19 P1 122.2(5) . . ?
C24 C19 P1 118.8(5) . . ?
C21 C20 C19 119.8(7) . . ?
C21 C20 H20 120.1 . . ?
C19 C20 H20 120.1 . . ?
C22 C21 C20 120.4(8) . . ?
C22 C21 H21 119.8 . . ?
C20 C21 H21 119.8 . . ?
C23 C22 C21 120.5(7) . . ?
C23 C22 H22 119.7 . . ?
C21 C22 H22 119.7 . . ?
C22 C23 C24 120.5(7) . . ?
C22 C23 H23 119.8 . . ?
C24 C23 H23 119.8 . . ?
C23 C24 C19 119.9(7) . . ?
C23 C24 H24 120.0 . . ?
C19 C24 H24 120.0 . . ?
C26 C25 C30 118.8(6) . . ?
C26 C25 P2 120.1(5) . . ?
C30 C25 P2 121.0(5) . . ?
C25 C26 C27 120.2(6) . . ?
C25 C26 H26 119.9 . . ?
C27 C26 H26 119.9 . . ?
C26 C27 C28 119.9(6) . . ?
C26 C27 H27 120.0 . . ?
C28 C27 H27 120.0 . . ?
C29 C28 C27 120.0(7) . . ?
C29 C28 H28 120.0 . . ?
C27 C28 H28 120.0 . . ?
C28 C29 C30 120.4(7) . . ?
C28 C29 H29 119.8 . . ?
C30 C29 H29 119.8 . . ?
C29 C30 C25 120.4(6) . . ?
C29 C30 H30 119.8 . . ?
C25 C30 H30 119.8 . . ?
C32 C31 C36 118.6(6) . . ?
C32 C31 P2 122.9(5) . . ?
C36 C31 P2 118.5(5) . . ?
C33 C32 C31 120.8(7) . . ?
C33 C32 H32 119.6 . . ?
C31 C32 H32 119.6 . . ?
C34 C33 C32 120.4(8) . . ?
C34 C33 H33 119.8 . . ?
C32 C33 H33 119.8 . . ?
C33 C34 C35 119.6(7) . . ?
C33 C34 H34 120.2 . . ?
C35 C34 H34 120.2 . . ?
C34 C35 C36 120.6(8) . . ?
C34 C35 H35 119.7 . . ?
C36 C35 H35 119.7 . . ?
C35 C36 C31 119.9(7) . . ?
C35 C36 H36 120.1 . . ?
C31 C36 H36 120.1 . . ?
C42 C37 C38 119.1(6) . . ?
C42 C37 P2 118.6(5) . . ?
C38 C37 P2 122.3(5) . . ?
C37 C38 C39 120.3(7) . . ?
C37 C38 H38 119.9 . . ?
C39 C38 H38 119.9 . . ?
C40 C39 C38 120.4(6) . . ?
C40 C39 H39 119.8 . . ?
C38 C39 H39 119.8 . . ?
C39 C40 C41 119.8(6) . . ?
C39 C40 H40 120.1 . . ?
C41 C40 H40 120.1 . . ?
C42 C41 C40 120.1(7) . . ?
C42 C41 H41 119.9 . . ?
C40 C41 H41 119.9 . . ?
C37 C42 C41 120.3(6) . . ?
C37 C42 H42 119.9 . . ?
C41 C42 H42 119.9 . . ?
C2T C1T H1T1 109.5 . . ?
C2T C1T H1T2 109.5 . . ?
H1T1 C1T H1T2 109.5 . . ?
C2T C1T H1T3 109.5 . . ?
H1T1 C1T H1T3 109.5 . . ?
H1T2 C1T H1T3 109.5 . . ?
C3T C2T C7T 120.0 . . ?
C3T C2T C1T 120.8(5) . . ?
C7T C2T C1T 118.9(5) . . ?
C4T C3T C2T 120.0 . . ?
C4T C3T H3T 120.0 . . ?
C2T C3T H3T 120.0 . . ?
C3T C4T C5T 120.0 . . ?
C3T C4T H4T 120.0 . . ?
C5T C4T H4T 120.0 . . ?
C6T C5T C4T 120.0 . . ?
C6T C5T H5T 120.0 . . ?
C4T C5T H5T 120.0 . . ?
C7T C6T C5T 120.0 . . ?
C7T C6T H6T 120.0 . . ?
C5T C6T H6T 120.0 . . ?
C6T C7T C2T 120.0 . . ?
C6T C7T H7T 120.0 . . ?
C2T C7T H7T 120.0 . . ?

loop_
_geom_bond_atom_site_label_1
_geom_bond_atom_site_label_2
_geom_bond_distance
_geom_bond_site_symmetry_2
_geom_bond_publ_flag
Re1 O1 1.732(5) . ?
Re1 O2 1.933(5) . ?
Re1 P1 2.4766(14) . ?
Re1 P2 2.4851(14) . ?
Re1 I1 2.8057(5) . ?
Re1 H1 1.703(10) . ?
O2 B1 1.337(9) . ?
P1 C19 1.813(6) . ?
P1 C13 1.815(6) . ?
P1 C7 1.823(6) . ?
P2 C31 1.813(6) . ?
P2 C37 1.824(6) . ?
P2 C25 1.824(6) . ?
B1 O4 1.367(10) . ?
B1 O3 1.417(11) . ?
O3 C1 1.436(11) . ?
O4 C2 1.370(11) . ?
C1 C6 1.316(14) . ?
C1 C2 1.381(14) . ?
C2 C3 1.374(13) . ?
C3 C4 1.44(2) . ?
C3 H3 0.9500 . ?
C4 C5 1.36(2) . ?
C4 H4 0.9500 . ?
C5 C6 1.341(19) . ?
C5 H5 0.9500 . ?
C6 H6 0.9500 . ?
C7 C8 1.392(9) . ?
C7 C12 1.395(9) . ?
C8 C9 1.385(9) . ?
C8 H8 0.9500 . ?
C9 C10 1.384(11) . ?
C9 H9 0.9500 . ?
C10 C11 1.371(12) . ?
C10 H10 0.9500 . ?
C11 C12 1.389(10) . ?
C11 H11 0.9500 . ?
C12 H12 0.9500 . ?
C13 C18 1.393(8) . ?
C13 C14 1.394(9) . ?
C14 C15 1.381(9) . ?
C14 H14 0.9500 . ?
C15 C16 1.372(11) . ?
C15 H15 0.9500 . ?
C16 C17 1.363(12) . ?
C16 H16 0.9500 . ?
C17 C18 1.387(9) . ?
C17 H17 0.9500 . ?
C18 H18 0.9500 . ?
C19 C20 1.396(9) . ?
C19 C24 1.397(9) . ?
C20 C21 1.388(10) . ?
C20 H20 0.9500 . ?
C21 C22 1.370(11) . ?
C21 H21 0.9500 . ?
C22 C23 1.361(12) . ?
C22 H22 0.9500 . ?
C23 C24 1.388(10) . ?
C23 H23 0.9500 . ?
C24 H24 0.9500 . ?
C25 C26 1.389(8) . ?
C25 C30 1.397(9) . ?
C26 C27 1.392(9) . ?
C26 H26 0.9500 . ?
C27 C28 1.394(10) . ?
C27 H27 0.9500 . ?
C28 C29 1.365(11) . ?
C28 H28 0.9500 . ?
C29 C30 1.392(10) . ?
C29 H29 0.9500 . ?
C30 H30 0.9500 . ?
C31 C32 1.389(9) . ?
C31 C36 1.404(9) . ?
C32 C33 1.382(11) . ?
C32 H32 0.9500 . ?
C33 C34 1.379(12) . ?
C33 H33 0.9500 . ?
C34 C35 1.380(12) . ?
C34 H34 0.9500 . ?
C35 C36 1.387(11) . ?
C35 H35 0.9500 . ?
C36 H36 0.9500 . ?
C37 C42 1.389(9) . ?
C37 C38 1.390(9) . ?
C38 C39 1.395(9) . ?
C38 H38 0.9500 . ?
C39 C40 1.367(11) . ?
C39 H39 0.9500 . ?
C40 C41 1.392(10) . ?
C40 H40 0.9500 . ?
C41 C42 1.389(9) . ?
C41 H41 0.9500 . ?
C42 H42 0.9500 . ?
C1T C2T 1.482(6) . ?
C1T H1T1 0.9800 . ?
C1T H1T2 0.9800 . ?
C1T H1T3 0.9800 . ?
C2T C3T 1.3900 . ?
C2T C7T 1.3900 . ?
C3T C4T 1.3900 . ?
C3T H3T 0.9500 . ?
C4T C5T 1.3900 . ?
C4T H4T 0.9500 . ?
C5T C6T 1.3900 . ?
C5T H5T 0.9500 . ?
C6T C7T 1.3900 . ?
C6T H6T 0.9500 . ?
C7T H7T 0.9500 . ?

loop_
_geom_torsion_atom_site_label_1
_geom_torsion_atom_site_label_2
_geom_torsion_atom_site_label_3
_geom_torsion_atom_site_label_4
_geom_torsion
_geom_torsion_site_symmetry_1
_geom_torsion_site_symmetry_2
_geom_torsion_site_symmetry_3
_geom_torsion_site_symmetry_4
_geom_torsion_publ_flag
O1 Re1 O2 B1 13(2) . . . . ?
P1 Re1 O2 B1 102.0(8) . . . . ?
P2 Re1 O2 B1 -72.2(8) . . . . ?
I1 Re1 O2 B1 -164.8(8) . . . . ?
O1 Re1 P1 C19 -7.9(3) . . . . ?
O2 Re1 P1 C19 178.3(3) . . . . ?
P2 Re1 P1 C19 -148.4(3) . . . . ?
I1 Re1 P1 C19 89.3(2) . . . . ?
O1 Re1 P1 C13 -129.5(3) . . . . ?
O2 Re1 P1 C13 56.7(3) . . . . ?
P2 Re1 P1 C13 90.1(3) . . . . ?
I1 Re1 P1 C13 -32.3(2) . . . . ?
O1 Re1 P1 C7 110.4(3) . . . . ?
O2 Re1 P1 C7 -63.4(3) . . . . ?
P2 Re1 P1 C7 -30.0(4) . . . . ?
I1 Re1 P1 C7 -152.4(2) . . . . ?
O1 Re1 P2 C31 -177.5(3) . . . . ?
O2 Re1 P2 C31 -3.6(3) . . . . ?
P1 Re1 P2 C31 -36.7(4) . . . . ?
I1 Re1 P2 C31 85.7(2) . . . . ?
O1 Re1 P2 C37 62.2(3) . . . . ?
O2 Re1 P2 C37 -124.0(3) . . . . ?
P1 Re1 P2 C37 -157.1(3) . . . . ?
I1 Re1 P2 C37 -34.7(2) . . . . ?
O1 Re1 P2 C25 -57.5(3) . . . . ?
O2 Re1 P2 C25 116.3(3) . . . . ?
P1 Re1 P2 C25 83.2(4) . . . . ?
I1 Re1 P2 C25 -154.4(2) . . . . ?
Re1 O2 B1 O4 173.4(6) . . . . ?
Re1 O2 B1 O3 -5.7(14) . . . . ?
O2 B1 O3 C1 177.5(8) . . . . ?
O4 B1 O3 C1 -1.7(9) . . . . ?
O2 B1 O4 C2 -176.3(8) . . . . ?
O3 B1 O4 C2 2.9(10) . . . . ?
B1 O3 C1 C6 -172.1(14) . . . . ?
B1 O3 C1 C2 -0.1(10) . . . . ?
B1 O4 C2 C3 171.6(10) . . . . ?
B1 O4 C2 C1 -2.9(11) . . . . ?
C6 C1 C2 O4 174.5(12) . . . . ?
O3 C1 C2 O4 1.9(12) . . . . ?
C6 C1 C2 C3 -0.3(19) . . . . ?
O3 C1 C2 C3 -172.9(9) . . . . ?
O4 C2 C3 C4 -174.6(10) . . . . ?
C1 C2 C3 C4 -0.8(16) . . . . ?
C2 C3 C4 C5 1.2(19) . . . . ?
C3 C4 C5 C6 -1(3) . . . . ?
C2 C1 C6 C5 1(2) . . . . ?
O3 C1 C6 C5 171.9(13) . . . . ?
C4 C5 C6 C1 -1(3) . . . . ?
C19 P1 C7 C8 61.9(6) . . . . ?
C13 P1 C7 C8 170.8(5) . . . . ?
Re1 P1 C7 C8 -60.5(6) . . . . ?
C19 P1 C7 C12 -117.1(6) . . . . ?
C13 P1 C7 C12 -8.3(6) . . . . ?
Re1 P1 C7 C12 120.5(5) . . . . ?
C12 C7 C8 C9 2.7(10) . . . . ?
P1 C7 C8 C9 -176.3(6) . . . . ?
C7 C8 C9 C10 -2.0(12) . . . . ?
C8 C9 C10 C11 -0.1(13) . . . . ?
C9 C10 C11 C12 1.4(13) . . . . ?
C10 C11 C12 C7 -0.7(13) . . . . ?
C8 C7 C12 C11 -1.4(11) . . . . ?
P1 C7 C12 C11 177.7(6) . . . . ?
C19 P1 C13 C18 18.9(6) . . . . ?
C7 P1 C13 C18 -90.9(5) . . . . ?
Re1 P1 C13 C18 144.5(4) . . . . ?
C19 P1 C13 C14 -165.3(5) . . . . ?
C7 P1 C13 C14 85.0(5) . . . . ?
Re1 P1 C13 C14 -39.7(6) . . . . ?
C18 C13 C14 C15 2.1(10) . . . . ?
P1 C13 C14 C15 -173.9(5) . . . . ?
C13 C14 C15 C16 -0.7(11) . . . . ?
C14 C15 C16 C17 -1.7(11) . . . . ?
C15 C16 C17 C18 2.7(11) . . . . ?
C16 C17 C18 C13 -1.2(10) . . . . ?
C14 C13 C18 C17 -1.2(9) . . . . ?
P1 C13 C18 C17 174.8(5) . . . . ?
C13 P1 C19 C20 -94.6(6) . . . . ?
C7 P1 C19 C20 13.6(6) . . . . ?
Re1 P1 C19 C20 135.9(5) . . . . ?
C13 P1 C19 C24 81.1(6) . . . . ?
C7 P1 C19 C24 -170.8(5) . . . . ?
Re1 P1 C19 C24 -48.5(6) . . . . ?
C24 C19 C20 C21 1.6(11) . . . . ?
P1 C19 C20 C21 177.2(6) . . . . ?
C19 C20 C21 C22 0.6(13) . . . . ?
C20 C21 C22 C23 -2.1(14) . . . . ?
C21 C22 C23 C24 1.3(14) . . . . ?
C22 C23 C24 C19 1.0(13) . . . . ?
C20 C19 C24 C23 -2.4(11) . . . . ?
P1 C19 C24 C23 -178.2(6) . . . . ?
C31 P2 C25 C26 69.7(6) . . . . ?
C37 P2 C25 C26 -179.3(5) . . . . ?
Re1 P2 C25 C26 -52.9(6) . . . . ?
C31 P2 C25 C30 -113.5(6) . . . . ?
C37 P2 C25 C30 -2.5(6) . . . . ?
Re1 P2 C25 C30 123.9(5) . . . . ?
C30 C25 C26 C27 5.0(11) . . . . ?
P2 C25 C26 C27 -178.2(6) . . . . ?
C25 C26 C27 C28 -5.5(12) . . . . ?
C26 C27 C28 C29 4.1(13) . . . . ?
C27 C28 C29 C30 -2.2(13) . . . . ?
C28 C29 C30 C25 1.7(13) . . . . ?
C26 C25 C30 C29 -3.0(11) . . . . ?
P2 C25 C30 C29 -179.9(6) . . . . ?
C37 P2 C31 C32 -122.6(6) . . . . ?
C25 P2 C31 C32 -12.6(6) . . . . ?
Re1 P2 C31 C32 111.0(5) . . . . ?
C37 P2 C31 C36 60.5(6) . . . . ?
C25 P2 C31 C36 170.5(5) . . . . ?
Re1 P2 C31 C36 -65.9(5) . . . . ?
C36 C31 C32 C33 2.5(11) . . . . ?
P2 C31 C32 C33 -174.4(6) . . . . ?
C31 C32 C33 C34 -1.8(13) . . . . ?
C32 C33 C34 C35 -1.2(13) . . . . ?
C33 C34 C35 C36 3.6(13) . . . . ?
C34 C35 C36 C31 -2.8(12) . . . . ?
C32 C31 C36 C35 -0.2(11) . . . . ?
P2 C31 C36 C35 176.9(6) . . . . ?
C31 P2 C37 C42 -168.1(5) . . . . ?
C25 P2 C37 C42 80.0(5) . . . . ?
Re1 P2 C37 C42 -44.5(5) . . . . ?
C31 P2 C37 C38 14.9(6) . . . . ?
C25 P2 C37 C38 -97.0(5) . . . . ?
Re1 P2 C37 C38 138.4(4) . . . . ?
C42 C37 C38 C39 -0.1(9) . . . . ?
P2 C37 C38 C39 176.9(5) . . . . ?
C37 C38 C39 C40 -1.0(10) . . . . ?
C38 C39 C40 C41 0.9(10) . . . . ?
C39 C40 C41 C42 0.2(10) . . . . ?
C38 C37 C42 C41 1.3(9) . . . . ?
P2 C37 C42 C41 -175.8(5) . . . . ?
C40 C41 C42 C37 -1.3(10) . . . . ?
C7T C2T C3T C4T 0.0 . . . . ?
C1T C2T C3T C4T -174.2(12) . . . . ?
C2T C3T C4T C5T 0.0 . . . . ?
C3T C4T C5T C6T 0.0 . . . . ?
C4T C5T C6T C7T 0.0 . . . . ?
C5T C6T C7T C2T 0.0 . . . . ?
C3T C2T C7T C6T 0.0 . . . . ?
C1T C2T C7T C6T 174.3(12) . . . . ?
